data_4513874
loop_
_publ_author_name
'Borgstr\"om, Bj\"orn'
'Huang, Xiaoli'
'Chygorin, Eduard'
'Oredsson, Stina'
'Strand, Daniel'

_publ_section_title
;
 Salinomycin Hydroxamic Acids: Synthesis, Structure, and Biological
 Activity of Polyether Ionophore Hybrids.
;
_publ_section_keywords
;
(type here to add)
;
_journal_issue 6
_journal_name_full 'ACS medicinal chemistry letters'
_journal_page_first 635
_journal_page_last 640
_journal_paper_doi 10.1021/acsmedchemlett.6b00079
_journal_volume 7
_journal_year 2016
_chemical_absolute_configuration rm
_chemical_formula_moiety 'C42 H71 N Na O11'
_chemical_formula_sum 'C46 H79 F6 N Na O13 P'
_chemical_formula_weight 1022.06
_space_group_crystal_system orthorhombic
_space_group_IT_number 19
_space_group_name_Hall 'P 2ac 2ab'
_space_group_name_H-M_alt 'P 21 21 21'
_symmetry_space_group_name_Hall 'P 2ac 2ab'
_symmetry_space_group_name_H-M 'P 21 21 21'
_atom_sites_solution_hydrogens mixed
_audit_creation_method SHELXL-2013
_audit_update_record
;
2015-05-06 # Formatted by publCIF

;
_cell_angle_alpha 90
_cell_angle_beta 90
_cell_angle_gamma 90
_cell_formula_units_Z 4
_cell_length_a 14.4679(11)
_cell_length_b 15.6477(11)
_cell_length_c 23.5422(18)
_cell_measurement_reflns_used 4226
_cell_measurement_temperature 120(2)
_cell_measurement_theta_max 32.9918
_cell_measurement_theta_min 2.5739
_cell_volume 5329.7(7)
_computing_cell_refinement
;
CrysAlis RED, Oxford Diffraction Ltd.,
Version 1.171.33.52 (release 06-11-2009 CrysAlis171 .NET)
(compiled Nov  6 2009,16:24:50)
;
_computing_data_collection
;
CrysAlis RED, Oxford Diffraction Ltd.,
Version 1.171.33.52 (release 06-11-2009 CrysAlis171 .NET)
(compiled Nov  6 2009,16:24:50)
;
_computing_data_reduction
;
CrysAlis RED, Oxford Diffraction Ltd.,
Version 1.171.33.52 (release 06-11-2009 CrysAlis171 .NET)
(compiled Nov  6 2009,16:24:50)
;
_computing_publication_material
;
Westrip, S. P. (2010). <i>J. Appl. Cryst.</i> <b>43</b>, 920--925.
;
_computing_structure_refinement 'SHELXL-2013 (Sheldrick, 2013)'
_computing_structure_solution 'SHELXL-2013 (Sheldrick, 2013)'
_diffrn_ambient_temperature 120(2)
_diffrn_detector_area_resol_mean 16.1829
_diffrn_measured_fraction_theta_full 0.999
_diffrn_measured_fraction_theta_max 0.944
_diffrn_measurement_device_type 'Xcalibur, Sapphire3'
_diffrn_measurement_method '\w scans'
_diffrn_radiation_type MoK\a
_diffrn_radiation_wavelength 0.71073
_diffrn_reflns_av_R_equivalents 0.1710
_diffrn_reflns_av_unetI/netI 0.4621
_diffrn_reflns_Laue_measured_fraction_full 0.999
_diffrn_reflns_Laue_measured_fraction_max 0.944
_diffrn_reflns_limit_h_max 21
_diffrn_reflns_limit_h_min -21
_diffrn_reflns_limit_k_max 23
_diffrn_reflns_limit_k_min -18
_diffrn_reflns_limit_l_max 35
_diffrn_reflns_limit_l_min -31
_diffrn_reflns_number 55073
_diffrn_reflns_point_group_measured_fraction_full 0.999
_diffrn_reflns_point_group_measured_fraction_max 0.922
_diffrn_reflns_theta_full 25.000
_diffrn_reflns_theta_max 33.117
_diffrn_reflns_theta_min 2.583
_diffrn_source 'Enhance (Mo) X-ray Source'
_exptl_absorpt_coefficient_mu 0.139
_exptl_absorpt_correction_T_max 1.00000
_exptl_absorpt_correction_T_min 0.81573
_exptl_absorpt_correction_type multi-scan
_exptl_absorpt_process_details
;
CrysAlis RED, Oxford Diffraction Ltd.,
Version 1.171.33.52 (release 06-11-2009 CrysAlis171 .NET)
(compiled Nov  6 2009,16:24:50)
Empirical absorption correction using spherical harmonics,
 implemented in SCALE3 ABSPACK scaling algorithm.
;
_exptl_crystal_colour colorless
_exptl_crystal_density_diffrn 1.274
_exptl_crystal_description cube
_exptl_crystal_F_000 2184
_exptl_crystal_size_max 0.25
_exptl_crystal_size_mid 0.25
_exptl_crystal_size_min 0.25
_refine_diff_density_max 0.235
_refine_diff_density_min -0.292
_refine_diff_density_rms 0.034
_refine_ls_abs_structure_details
;
 Flack x determined using 1379 quotients [(I+)-(I-)]/[(I+)+(I-)]
 (Parsons and Flack (2004), Acta Cryst. A60, s61).
;
_refine_ls_abs_structure_Flack -0.01(12)
_refine_ls_extinction_method none
_refine_ls_goodness_of_fit_ref 0.715
_refine_ls_hydrogen_treatment mixed
_refine_ls_matrix_type full
_refine_ls_number_parameters 640
_refine_ls_number_reflns 18702
_refine_ls_number_restraints 55
_refine_ls_restrained_S_all 0.719
_refine_ls_R_factor_all 0.3259
_refine_ls_R_factor_gt 0.0552
_refine_ls_shift/su_max 0.001
_refine_ls_shift/su_mean 0.000
_refine_ls_structure_factor_coef Fsqd
_refine_ls_weighting_details 'w=1/[\s^2^(Fo^2^)+(0.0232P)^2^] where P=(Fo^2^+2Fc^2^)/3'
_refine_ls_weighting_scheme calc
_refine_ls_wR_factor_gt 0.0797
_refine_ls_wR_factor_ref 0.1095
_reflns_Friedel_coverage 0.803
_reflns_Friedel_fraction_full 1.000
_reflns_Friedel_fraction_max 0.896
_reflns_number_gt 4187
_reflns_number_total 18702
_reflns_threshold_expression 'I > 2\s(I)'
_cod_data_source_file ml6b00079_si_002.cif
_cod_data_source_block shelx
_cod_depositor_comments
;Adding full bibliography for 4513874--4513876.cif.

 Adding full bibliography for 4513874--4513876.cif.
;
_cod_database_code 4513874
_publcif_datablock.id {b9983ab9-9d76-4fc3-aba6-afe85f070ec5}

_shelx_space_group_comment
;
The symmetry employed for this shelxl refinement is uniquely defined
by the following loop, which should always be used as a source of
symmetry information in preference to the above space-group names.
They are only intended as comments.
;
_shelxl_version_number 2013-4

loop_
_space_group_symop_operation_xyz
'x, y, z'
'-x+1/2, -y, z+1/2'
'-x, y+1/2, -z+1/2'
'x+1/2, -y+1/2, -z'

loop_
_atom_site_label
_atom_site_type_symbol
_atom_site_fract_x
_atom_site_fract_y
_atom_site_fract_z
_atom_site_U_iso_or_equiv
_atom_site_adp_type
_atom_site_occupancy
_atom_site_site_symmetry_order
_atom_site_calc_flag
_atom_site_refinement_flags_posn
_atom_site_refinement_flags_adp
C1 C 0.5929(3) 0.9788(3) 0.96145(18) 0.0414(12) Uani 1 1 d . .
C2 C 0.4997(3) 1.0223(3) 0.9575(2) 0.0513(14) Uani 1 1 d . .
H2 H 0.5070 1.0765 0.9372 0.062 Uiso 1 1 calc R U
C3 C 0.4263(3) 0.9683(3) 0.9271(2) 0.0562(14) Uani 1 1 d . .
H3 H 0.3974 0.9326 0.9564 0.067 Uiso 1 1 calc R U
C4 C 0.3501(3) 1.0222(4) 0.9020(2) 0.0742(18) Uani 1 1 d . .
H4A H 0.3310 1.0649 0.9295 0.089 Uiso 1 1 calc R U
H4B H 0.2972 0.9862 0.8937 0.089 Uiso 1 1 calc R U
C5 C 0.3816(4) 1.0666(3) 0.8475(3) 0.0801(18) Uani 1 1 d . .
H5A H 0.3298 1.0965 0.8306 0.096 Uiso 1 1 calc R U
H5B H 0.4291 1.1083 0.8564 0.096 Uiso 1 1 calc R U
C6 C 0.4198(4) 1.0013(3) 0.8053(2) 0.0696(16) Uani 1 1 d . .
H6 H 0.4476 1.0329 0.7737 0.084 Uiso 1 1 calc R U
C7 C 0.4967(3) 0.9517(3) 0.8351(2) 0.0483(13) Uani 1 1 d . .
H7 H 0.5453 0.9921 0.8461 0.058 Uiso 1 1 calc R U
C8 C 0.5406(3) 0.8797(3) 0.80089(18) 0.0484(13) Uani 1 1 d . .
H8 H 0.4920 0.8378 0.7928 0.058 Uiso 1 1 calc R U
C9 C 0.6143(3) 0.8345(3) 0.83510(18) 0.0417(12) Uani 1 1 d . .
H9 H 0.5881 0.8213 0.8725 0.050 Uiso 1 1 calc R U
C10 C 0.6489(3) 0.7509(3) 0.80942(19) 0.0494(14) Uani 1 1 d . .
H10 H 0.6702 0.7619 0.7706 0.059 Uiso 1 1 calc R U
C11 C 0.7284(3) 0.7141(3) 0.8436(2) 0.0461(13) Uani 1 1 d . .
C12 C 0.8016(3) 0.6679(3) 0.80982(19) 0.0467(13) Uani 1 1 d . .
H12 H 0.7707 0.6407 0.7775 0.056 Uiso 1 1 calc R U
C13 C 0.8675(3) 0.7358(3) 0.7858(2) 0.0510(14) Uani 1 1 d . .
H13 H 0.8292 0.7819 0.7704 0.061 Uiso 1 1 calc R U
C14 C 0.9320(4) 0.7062(3) 0.7381(2) 0.0570(15) Uani 1 1 d . .
H14 H 0.9719 0.6605 0.7526 0.068 Uiso 1 1 calc R U
C15 C 0.9908(4) 0.7810(3) 0.7220(2) 0.0632(15) Uani 1 1 d . .
H15A H 0.9522 0.8241 0.7042 0.076 Uiso 1 1 calc R U
H15B H 1.0362 0.7627 0.6942 0.076 Uiso 1 1 calc R U
C16 C 1.0404(4) 0.8206(3) 0.7722(2) 0.0618(15) Uani 1 1 d . .
H16 H 1.0831 0.7771 0.7866 0.074 Uiso 1 1 calc R U
C17 C 0.9766(3) 0.8425(3) 0.8202(2) 0.0524(13) Uani 1 1 d . .
C18 C 0.9163(3) 0.9188(3) 0.8087(2) 0.0528(14) Uani 1 1 d . .
H18 H 0.8753 0.9163 0.7784 0.063 Uiso 1 1 calc R U
C19 C 0.9186(4) 0.9892(3) 0.8397(2) 0.0607(15) Uani 1 1 d . .
H19 H 0.8806 1.0350 0.8302 0.073 Uiso 1 1 calc R U
C20 C 0.9825(4) 0.9963(3) 0.8903(2) 0.0598(15) Uani 1 1 d . .
H20 H 1.0408 1.0203 0.8763 0.072 Uiso 1 1 calc R U
C21 C 1.0047(4) 0.9087(3) 0.9143(2) 0.0506(13) Uani 1 1 d . .
C22 C 1.0842(3) 0.9084(3) 0.9555(2) 0.0614(15) Uani 1 1 d . .
H22A H 1.1431 0.9054 0.9359 0.074 Uiso 1 1 calc R U
H22B H 1.0834 0.9589 0.9794 0.074 Uiso 1 1 calc R U
C23 C 1.0667(3) 0.8290(3) 0.9896(2) 0.0591(15) Uani 1 1 d . .
H23A H 1.0886 0.8360 1.0283 0.071 Uiso 1 1 calc R U
H23B H 1.0978 0.7803 0.9728 0.071 Uiso 1 1 calc R U
C24 C 0.9608(3) 0.8162(3) 0.98868(19) 0.0457(13) Uani 1 1 d . .
C25 C 0.9148(3) 0.8416(3) 1.0426(2) 0.0509(13) Uani 1 1 d . .
H25 H 0.9296 0.7984 1.0713 0.061 Uiso 1 1 calc R U
C26 C 0.9371(3) 0.9278(3) 1.06726(19) 0.0568(14) Uani 1 1 d . .
H26A H 0.9246 0.9716 1.0392 0.068 Uiso 1 1 calc R U
H26B H 1.0023 0.9302 1.0767 0.068 Uiso 1 1 calc R U
C27 C 0.8796(3) 0.9455(3) 1.1208(2) 0.0597(15) Uani 1 1 d . .
H27A H 0.8995 0.9074 1.1509 0.072 Uiso 1 1 calc R U
H27B H 0.8908 1.0037 1.1333 0.072 Uiso 1 1 calc R U
C28 C 0.7763(3) 0.9334(3) 1.1107(2) 0.0474(13) Uani 1 1 d . .
C29 C 0.7584(3) 0.8476(3) 1.08173(19) 0.0513(13) Uani 1 1 d . .
H29 H 0.6944 0.8489 1.0681 0.062 Uiso 1 1 calc R U
C30 C 0.7670(4) 0.7686(3) 1.1203(2) 0.0732(17) Uani 1 1 d . .
H30A H 0.8213 0.7738 1.1435 0.110 Uiso 1 1 calc R U
H30B H 0.7717 0.7181 1.0973 0.110 Uiso 1 1 calc R U
H30C H 0.7135 0.7645 1.1442 0.110 Uiso 1 1 calc R U
C31 C 0.4659(4) 1.0412(4) 1.0189(2) 0.0765(18) Uani 1 1 d . .
H31A H 0.4007 1.0554 1.0174 0.092 Uiso 1 1 calc R U
H31B H 0.4720 0.9893 1.0412 0.092 Uiso 1 1 calc R U
C32 C 0.5156(4) 1.1116(4) 1.0492(2) 0.103(2) Uani 1 1 d . .
H32A H 0.5062 1.1644 1.0293 0.154 Uiso 1 1 calc R U
H32B H 0.5805 1.0989 1.0505 0.154 Uiso 1 1 calc R U
H32C H 0.4921 1.1166 1.0872 0.154 Uiso 1 1 calc R U
C33 C 0.3457(4) 0.9436(4) 0.7810(2) 0.092(2) Uani 1 1 d . .
H33A H 0.2954 0.9777 0.7671 0.138 Uiso 1 1 calc R U
H33B H 0.3236 0.9058 0.8101 0.138 Uiso 1 1 calc R U
H33C H 0.3711 0.9107 0.7503 0.138 Uiso 1 1 calc R U
C34 C 0.5768(4) 0.9126(3) 0.74345(19) 0.091(2) Uani 1 1 d . .
H34A H 0.6172 0.9603 0.7497 0.136 Uiso 1 1 calc R U
H34B H 0.5256 0.9303 0.7203 0.136 Uiso 1 1 calc R U
H34C H 0.6101 0.8678 0.7245 0.136 Uiso 1 1 calc R U
C35 C 0.5723(3) 0.6832(3) 0.8076(2) 0.0748(17) Uani 1 1 d . .
H35A H 0.5476 0.6753 0.8451 0.112 Uiso 1 1 calc R U
H35B H 0.5973 0.6302 0.7941 0.112 Uiso 1 1 calc R U
H35C H 0.5240 0.7019 0.7826 0.112 Uiso 1 1 calc R U
C36 C 0.8506(4) 0.5973(3) 0.8434(2) 0.0627(15) Uani 1 1 d . .
H36A H 0.8810 0.6224 0.8762 0.075 Uiso 1 1 calc R U
H36B H 0.8978 0.5715 0.8197 0.075 Uiso 1 1 calc R U
C37 C 0.7831(4) 0.5272(3) 0.8638(2) 0.086(2) Uani 1 1 d . .
H37A H 0.7477 0.5067 0.8320 0.130 Uiso 1 1 calc R U
H37B H 0.7421 0.5505 0.8918 0.130 Uiso 1 1 calc R U
H37C H 0.8174 0.4808 0.8800 0.130 Uiso 1 1 calc R U
C38 C 0.8781(4) 0.6724(4) 0.6863(2) 0.091(2) Uani 1 1 d . .
H38A H 0.8294 0.7115 0.6770 0.137 Uiso 1 1 calc R U
H38B H 0.8522 0.6175 0.6952 0.137 Uiso 1 1 calc R U
H38C H 0.9193 0.6670 0.6545 0.137 Uiso 1 1 calc R U
C39 C 1.0996(4) 0.8968(3) 0.7542(2) 0.088(2) Uani 1 1 d . .
H39A H 1.0617 0.9377 0.7346 0.133 Uiso 1 1 calc R U
H39B H 1.1480 0.8776 0.7294 0.133 Uiso 1 1 calc R U
H39C H 1.1262 0.9230 0.7872 0.133 Uiso 1 1 calc R U
C40 C 0.9366(3) 0.7259(3) 0.97155(19) 0.0618(15) Uani 1 1 d . .
H40A H 0.9558 0.7161 0.9331 0.093 Uiso 1 1 calc R U
H40B H 0.8710 0.7178 0.9745 0.093 Uiso 1 1 calc R U
H40C H 0.9676 0.6863 0.9962 0.093 Uiso 1 1 calc R U
C41 C 0.7220(4) 0.9465(3) 1.1651(2) 0.0726(17) Uani 1 1 d . .
H41A H 0.7357 1.0031 1.1795 0.087 Uiso 1 1 calc R U
H41B H 0.7438 0.9055 1.1929 0.087 Uiso 1 1 calc R U
C42 C 0.6177(3) 0.9376(4) 1.1601(2) 0.0856(19) Uani 1 1 d . .
H42A H 0.6029 0.8833 1.1434 0.128 Uiso 1 1 calc R U
H42B H 0.5939 0.9826 1.1366 0.128 Uiso 1 1 calc R U
H42C H 0.5904 0.9413 1.1972 0.128 Uiso 1 1 calc R U
O1 O 0.7548(2) 1.0020(2) 0.95844(16) 0.0550(10) Uani 1 1 d . .
O2 O 0.6061(2) 0.9047(2) 0.97677(13) 0.0565(10) Uani 1 1 d . .
O3 O 0.4623(2) 0.9113(2) 0.88538(13) 0.0516(9) Uani 1 1 d . .
O4 O 0.6962(2) 0.88679(19) 0.84416(14) 0.0584(9) Uani 1 1 d . .
H4 H 0.6869 0.9351 0.8319 0.088 Uiso 1 1 calc R U
O5 O 0.7310(2) 0.71958(19) 0.89481(13) 0.0516(9) Uani 1 1 d . .
O6 O 0.9173(2) 0.77016(19) 0.83277(12) 0.0485(8) Uani 1 1 d . .
O7 O 1.03125(19) 0.8534(2) 0.86823(14) 0.0491(8) Uani 1 1 d . .
O8 O 0.9288(2) 0.87564(18) 0.94425(12) 0.0441(8) Uani 1 1 d . .
O9 O 0.8167(2) 0.83808(17) 1.03212(12) 0.0466(8) Uani 1 1 d . .
O10 O 0.7468(3) 0.9963(2) 1.06976(14) 0.0591(9) Uani 1 1 d . .
O11 O 0.9485(4) 1.0533(2) 0.93167(19) 0.0771(13) Uani 1 1 d . .
Na1 Na 0.76265(13) 0.85396(11) 0.93593(8) 0.0603(5) Uani 1 1 d . .
N1 N 0.6644(3) 1.0321(2) 0.95134(15) 0.0557(12) Uani 1 1 d . .
H1 H 0.6546 1.0839 0.9407 0.067 Uiso 1 1 calc R U
P1 P 0.81400(16) 0.80892(13) 1.32274(8) 0.0937(6) Uani 1 1 d D .
F1A F 0.8052(3) 0.9087(3) 1.31609(18) 0.1610(18) Uani 1 1 d D .
F2A F 0.7326(4) 0.8000(3) 1.2809(2) 0.213(3) Uani 1 1 d D .
F3A F 0.8171(4) 0.7139(2) 1.33294(18) 0.211(3) Uani 1 1 d D .
F4A F 0.8844(3) 0.8240(3) 1.3701(2) 0.192(2) Uani 1 1 d D .
F5A F 0.8750(4) 0.8062(4) 1.2748(3) 0.267(3) Uani 1 1 d D .
F6A F 0.7431(4) 0.8199(4) 1.3704(2) 0.226(3) Uani 1 1 d D .
O21 O 0.7761(5) 1.1700(3) 1.0885(3) 0.182(3) Uani 1 1 d . U
O22 O 0.8082(5) 1.2712(4) 1.0283(3) 0.162(2) Uani 1 1 d . U
C51 C 0.9326(7) 1.2014(5) 1.0700(5) 0.221(5) Uani 1 1 d . U
H51A H 0.9510 1.2184 1.1075 0.331 Uiso 1 1 calc R U
H51B H 0.9631 1.2368 1.0425 0.331 Uiso 1 1 calc R U
H51C H 0.9494 1.1427 1.0639 0.331 Uiso 1 1 calc R U
C52 C 0.8317(9) 1.2109(6) 1.0641(5) 0.163(4) Uani 1 1 d . U
C53 C 0.7086(9) 1.2839(7) 1.0194(5) 0.218(6) Uani 1 1 d . U
H53A H 0.6821 1.2318 1.0040 0.262 Uiso 1 1 calc R U
H53B H 0.6791 1.2953 1.0556 0.262 Uiso 1 1 calc R U
C54 C 0.6909(8) 1.3507(6) 0.9826(5) 0.236(5) Uani 1 1 d . U
H54A H 0.7166 1.4025 0.9978 0.354 Uiso 1 1 calc R U
H54B H 0.6253 1.3574 0.9782 0.354 Uiso 1 1 calc R U
H54C H 0.7183 1.3389 0.9464 0.354 Uiso 1 1 calc R U
H100 H 0.755(4) 1.057(4) 1.083(2) 0.12(2) Uiso 1 1 d . .
H101 H 0.762(4) 0.992(3) 0.998(2) 0.10(2) Uiso 1 1 d . .
H106 H 0.892(4) 1.040(4) 0.930(3) 0.10(3) Uiso 1 1 d . .

loop_
_atom_site_aniso_label
_atom_site_aniso_U_11
_atom_site_aniso_U_22
_atom_site_aniso_U_33
_atom_site_aniso_U_23
_atom_site_aniso_U_13
_atom_site_aniso_U_12
C1 0.035(3) 0.053(4) 0.036(3) 0.003(3) 0.003(3) 0.001(3)
C2 0.047(3) 0.054(3) 0.053(4) 0.008(3) 0.011(3) 0.002(3)
C3 0.030(3) 0.070(4) 0.069(4) 0.015(3) 0.010(3) 0.008(3)
C4 0.031(4) 0.092(4) 0.099(5) 0.009(4) 0.007(3) 0.014(3)
C5 0.065(4) 0.077(4) 0.098(5) 0.020(4) -0.026(4) 0.016(4)
C6 0.064(4) 0.077(4) 0.067(4) 0.031(3) -0.017(3) 0.005(4)
C7 0.034(3) 0.064(3) 0.047(3) 0.015(3) -0.006(3) -0.004(3)
C8 0.050(3) 0.057(3) 0.039(3) 0.008(3) -0.007(3) -0.010(3)
C9 0.024(3) 0.061(3) 0.040(3) 0.009(3) 0.002(2) 0.000(3)
C10 0.040(3) 0.071(4) 0.038(3) -0.010(3) -0.004(3) 0.005(3)
C11 0.039(3) 0.054(3) 0.045(3) -0.004(3) 0.008(3) -0.012(3)
C12 0.042(3) 0.054(3) 0.044(3) -0.007(3) 0.000(3) -0.005(3)
C13 0.042(3) 0.063(4) 0.048(3) -0.008(3) 0.003(3) 0.007(3)
C14 0.060(4) 0.070(4) 0.042(3) -0.007(3) 0.012(3) 0.012(3)
C15 0.058(4) 0.089(4) 0.043(3) -0.004(3) 0.009(3) 0.002(4)
C16 0.045(4) 0.080(4) 0.061(4) 0.010(3) 0.012(3) 0.001(3)
C17 0.042(3) 0.061(4) 0.054(4) 0.000(3) 0.001(3) 0.000(3)
C18 0.039(3) 0.069(4) 0.050(3) 0.012(3) 0.009(3) 0.011(3)
C19 0.055(4) 0.058(4) 0.069(4) 0.021(3) 0.008(4) 0.003(3)
C20 0.048(4) 0.062(4) 0.070(4) 0.002(3) 0.020(3) -0.009(3)
C21 0.047(4) 0.052(4) 0.053(3) 0.005(3) -0.007(3) 0.000(3)
C22 0.049(4) 0.067(4) 0.068(4) -0.001(3) -0.011(3) -0.007(3)
C23 0.046(4) 0.074(4) 0.057(4) -0.004(3) 0.000(3) 0.012(3)
C24 0.044(3) 0.055(4) 0.038(3) 0.009(3) -0.001(3) -0.004(3)
C25 0.038(3) 0.067(4) 0.048(3) 0.006(3) -0.010(3) -0.005(3)
C26 0.047(3) 0.077(4) 0.046(3) -0.005(3) -0.006(3) -0.005(3)
C27 0.062(4) 0.060(4) 0.057(4) -0.011(3) -0.010(3) -0.001(3)
C28 0.046(4) 0.059(4) 0.037(3) 0.000(3) -0.009(3) 0.010(3)
C29 0.040(3) 0.063(4) 0.051(3) 0.003(3) -0.003(3) -0.005(3)
C30 0.070(4) 0.081(4) 0.068(4) 0.025(3) 0.004(3) -0.001(3)
C31 0.066(4) 0.092(4) 0.071(4) -0.013(4) -0.003(4) 0.030(4)
C32 0.115(6) 0.111(5) 0.083(5) -0.026(4) 0.004(4) 0.037(5)
C33 0.059(4) 0.116(5) 0.100(5) 0.013(4) -0.043(4) 0.000(4)
C34 0.104(5) 0.121(5) 0.048(4) 0.023(4) 0.002(4) 0.030(4)
C35 0.047(4) 0.081(4) 0.096(5) -0.020(3) -0.008(3) -0.016(3)
C36 0.069(4) 0.057(4) 0.062(4) -0.006(3) 0.001(3) 0.011(3)
C37 0.104(5) 0.075(4) 0.081(4) 0.002(3) -0.014(4) -0.002(4)
C38 0.083(5) 0.139(5) 0.052(4) -0.034(4) 0.011(4) -0.003(4)
C39 0.065(4) 0.121(5) 0.079(4) 0.021(4) 0.032(3) -0.011(4)
C40 0.075(4) 0.052(3) 0.058(4) -0.001(3) -0.016(3) 0.015(3)
C41 0.064(4) 0.101(4) 0.053(4) -0.006(3) 0.006(3) 0.008(4)
C42 0.057(4) 0.124(5) 0.076(5) -0.004(4) 0.009(3) 0.014(4)
O1 0.040(2) 0.070(2) 0.056(3) 0.010(2) -0.007(2) -0.0033(19)
O2 0.053(2) 0.048(2) 0.069(2) 0.0179(19) -0.0056(18) 0.0045(19)
O3 0.042(2) 0.061(2) 0.051(2) 0.0128(19) 0.0026(18) 0.0060(18)
O4 0.047(2) 0.061(2) 0.066(2) 0.010(2) -0.0117(18) -0.0086(19)
O5 0.049(2) 0.067(2) 0.039(2) -0.0041(18) 0.0004(19) 0.0016(18)
O6 0.039(2) 0.059(2) 0.047(2) 0.0005(18) 0.0041(18) -0.0091(18)
O7 0.030(2) 0.064(2) 0.053(2) -0.0042(19) -0.0044(18) -0.0017(18)
O8 0.036(2) 0.052(2) 0.044(2) 0.0071(17) 0.0052(17) -0.0046(17)
O9 0.037(2) 0.065(2) 0.0378(19) 0.0019(16) -0.0009(17) -0.0025(18)
O10 0.069(2) 0.057(2) 0.052(2) -0.002(2) -0.0147(19) 0.005(2)
O11 0.076(3) 0.056(3) 0.100(4) -0.008(2) 0.001(3) -0.010(3)
Na1 0.0577(13) 0.0640(12) 0.0592(13) -0.0005(11) -0.0142(11) 0.0001(11)
N1 0.047(3) 0.058(3) 0.062(3) 0.013(2) -0.004(2) 0.008(3)
P1 0.1201(18) 0.0981(17) 0.0628(12) -0.0172(11) -0.0003(15) -0.0315(13)
F1A 0.204(5) 0.115(3) 0.164(4) 0.006(3) -0.047(4) -0.026(3)
F2A 0.266(7) 0.198(5) 0.176(5) 0.016(4) -0.095(5) -0.117(5)
F3A 0.415(8) 0.074(3) 0.145(4) -0.020(3) -0.068(5) -0.015(4)
F4A 0.182(5) 0.145(4) 0.249(5) -0.092(4) -0.147(4) 0.048(3)
F5A 0.245(7) 0.319(8) 0.236(6) -0.015(6) 0.187(6) 0.033(6)
F6A 0.243(7) 0.250(7) 0.184(5) 0.037(5) 0.077(5) -0.015(5)
O21 0.224(7) 0.080(4) 0.241(7) -0.011(4) 0.072(5) -0.041(4)
O22 0.182(6) 0.105(5) 0.199(6) -0.007(4) 0.024(6) -0.059(5)
C51 0.180(9) 0.125(7) 0.357(14) 0.039(8) 0.069(11) -0.012(8)
C52 0.216(10) 0.062(7) 0.211(12) -0.014(6) 0.019(9) -0.063(7)
C53 0.215(10) 0.201(12) 0.240(13) 0.040(9) -0.073(11) -0.116(10)
C54 0.251(12) 0.211(12) 0.246(14) -0.025(9) -0.073(10) -0.046(10)

loop_
_atom_type_symbol
_atom_type_description
_atom_type_scat_dispersion_real
_atom_type_scat_dispersion_imag
_atom_type_scat_source
C C 0.0033 0.0016 'International Tables Vol C Tables 4.2.6.8 and 6.1.1.4'
H H 0.0000 0.0000 'International Tables Vol C Tables 4.2.6.8 and 6.1.1.4'
O O 0.0106 0.0060 'International Tables Vol C Tables 4.2.6.8 and 6.1.1.4'
F F 0.0171 0.0103 'International Tables Vol C Tables 4.2.6.8 and 6.1.1.4'
Na Na 0.0362 0.0249 'International Tables Vol C Tables 4.2.6.8 and 6.1.1.4'
P P 0.1023 0.0942 'International Tables Vol C Tables 4.2.6.8 and 6.1.1.4'
N N 0.0061 0.0033 'International Tables Vol C Tables 4.2.6.8 and 6.1.1.4'

loop_
_geom_angle_atom_site_label_1
_geom_angle_atom_site_label_2
_geom_angle_atom_site_label_3
_geom_angle
O2 C1 N1 121.1(5)
O2 C1 C2 125.5(4)
N1 C1 C2 113.2(4)
C1 C2 C3 113.5(4)
C1 C2 C31 107.9(4)
C3 C2 C31 108.6(4)
C1 C2 H2 108.9
C3 C2 H2 108.9
C31 C2 H2 108.9
O3 C3 C4 110.2(4)
O3 C3 C2 114.3(4)
C4 C3 C2 112.4(4)
O3 C3 H3 106.4
C4 C3 H3 106.4
C2 C3 H3 106.4
C3 C4 C5 111.4(4)
C3 C4 H4A 109.3
C5 C4 H4A 109.3
C3 C4 H4B 109.3
C5 C4 H4B 109.3
H4A C4 H4B 108.0
C6 C5 C4 110.4(4)
C6 C5 H5A 109.6
C4 C5 H5A 109.6
C6 C5 H5B 109.6
C4 C5 H5B 109.6
H5A C5 H5B 108.1
C33 C6 C5 112.9(5)
C33 C6 C7 112.8(4)
C5 C6 C7 107.7(4)
C33 C6 H6 107.7
C5 C6 H6 107.7
C7 C6 H6 107.7
O3 C7 C6 110.5(4)
O3 C7 C8 104.8(4)
C6 C7 C8 115.9(4)
O3 C7 H7 108.5
C6 C7 H7 108.5
C8 C7 H7 108.5
C9 C8 C7 111.0(4)
C9 C8 C34 112.7(4)
C7 C8 C34 111.0(4)
C9 C8 H8 107.3
C7 C8 H8 107.3
C34 C8 H8 107.3
O4 C9 C8 112.9(4)
O4 C9 C10 105.9(3)
C8 C9 C10 114.9(4)
O4 C9 H9 107.6
C8 C9 H9 107.6
C10 C9 H9 107.6
C11 C10 C9 111.3(4)
C11 C10 C35 107.5(4)
C9 C10 C35 111.5(4)
C11 C10 H10 108.8
C9 C10 H10 108.8
C35 C10 H10 108.8
O5 C11 C12 122.5(5)
O5 C11 C10 121.8(4)
C12 C11 C10 115.7(4)
O5 C11 Na1 41.6(2)
C12 C11 Na1 126.2(3)
C10 C11 Na1 102.9(3)
C11 C12 C36 113.4(4)
C11 C12 C13 107.4(4)
C36 C12 C13 113.6(4)
C11 C12 H12 107.3
C36 C12 H12 107.3
C13 C12 H12 107.3
O6 C13 C14 112.0(4)
O6 C13 C12 106.8(4)
C14 C13 C12 116.1(4)
O6 C13 H13 107.2
C14 C13 H13 107.2
C12 C13 H13 107.2
C15 C14 C13 107.2(4)
C15 C14 C38 110.8(4)
C13 C14 C38 112.1(4)
C15 C14 H14 108.9
C13 C14 H14 108.9
C38 C14 H14 108.9
C14 C15 C16 113.0(4)
C14 C15 H15A 109.0
C16 C15 H15A 109.0
C14 C15 H15B 109.0
C16 C15 H15B 109.0
H15A C15 H15B 107.8
C17 C16 C15 113.0(4)
C17 C16 C39 112.1(4)
C15 C16 C39 111.6(4)
C17 C16 H16 106.6
C15 C16 H16 106.6
C39 C16 H16 106.6
O7 C17 O6 105.4(4)
O7 C17 C16 106.9(4)
O6 C17 C16 109.8(4)
O7 C17 C18 112.2(4)
O6 C17 C18 108.3(4)
C16 C17 C18 113.8(4)
C19 C18 C17 123.3(5)
C19 C18 H18 118.3
C17 C18 H18 118.3
C18 C19 C20 120.7(5)
C18 C19 H19 119.7
C20 C19 H19 119.7
O11 C20 C19 112.2(5)
O11 C20 C21 112.9(5)
C19 C20 C21 110.9(4)
O11 C20 H20 106.8
C19 C20 H20 106.8
C21 C20 H20 106.8
O8 C21 O7 111.5(4)
O8 C21 C22 105.8(4)
O7 C21 C22 106.3(4)
O8 C21 C20 110.7(4)
O7 C21 C20 108.6(4)
C22 C21 C20 113.8(4)
C23 C22 C21 102.6(4)
C23 C22 H22A 111.2
C21 C22 H22A 111.2
C23 C22 H22B 111.2
C21 C22 H22B 111.2
H22A C22 H22B 109.2
C22 C23 C24 105.5(4)
C22 C23 H23A 110.6
C24 C23 H23A 110.6
C22 C23 H23B 110.6
C24 C23 H23B 110.6
H23A C23 H23B 108.8
O8 C24 C25 107.2(4)
O8 C24 C40 109.1(4)
C25 C24 C40 111.9(4)
O8 C24 C23 103.9(4)
C25 C24 C23 113.4(4)
C40 C24 C23 110.8(4)
O9 C25 C24 106.5(4)
O9 C25 C26 108.2(4)
C24 C25 C26 118.2(4)
O9 C25 H25 107.8
C24 C25 H25 107.8
C26 C25 H25 107.8
C25 C26 C27 111.3(4)
C25 C26 H26A 109.4
C27 C26 H26A 109.4
C25 C26 H26B 109.4
C27 C26 H26B 109.4
H26A C26 H26B 108.0
C28 C27 C26 112.2(4)
C28 C27 H27A 109.2
C26 C27 H27A 109.2
C28 C27 H27B 109.2
C26 C27 H27B 109.2
H27A C27 H27B 107.9
O10 C28 C41 108.6(4)
O10 C28 C27 108.0(4)
C41 C28 C27 111.0(4)
O10 C28 C29 104.6(4)
C41 C28 C29 114.0(4)
C27 C28 C29 110.2(4)
O9 C29 C28 110.5(4)
O9 C29 C30 110.2(4)
C28 C29 C30 115.4(4)
O9 C29 H29 106.7
C28 C29 H29 106.7
C30 C29 H29 106.7
C29 C30 H30A 109.5
C29 C30 H30B 109.5
H30A C30 H30B 109.5
C29 C30 H30C 109.5
H30A C30 H30C 109.5
H30B C30 H30C 109.5
C32 C31 C2 115.6(5)
C32 C31 H31A 108.4
C2 C31 H31A 108.4
C32 C31 H31B 108.4
C2 C31 H31B 108.4
H31A C31 H31B 107.5
C31 C32 H32A 109.5
C31 C32 H32B 109.5
H32A C32 H32B 109.5
C31 C32 H32C 109.5
H32A C32 H32C 109.5
H32B C32 H32C 109.5
C6 C33 H33A 109.5
C6 C33 H33B 109.5
H33A C33 H33B 109.5
C6 C33 H33C 109.5
H33A C33 H33C 109.5
H33B C33 H33C 109.5
C8 C34 H34A 109.5
C8 C34 H34B 109.5
H34A C34 H34B 109.5
C8 C34 H34C 109.5
H34A C34 H34C 109.5
H34B C34 H34C 109.5
C10 C35 H35A 109.5
C10 C35 H35B 109.5
H35A C35 H35B 109.5
C10 C35 H35C 109.5
H35A C35 H35C 109.5
H35B C35 H35C 109.5
C12 C36 C37 112.3(4)
C12 C36 H36A 109.2
C37 C36 H36A 109.2
C12 C36 H36B 109.2
C37 C36 H36B 109.2
H36A C36 H36B 107.9
C36 C37 H37A 109.5
C36 C37 H37B 109.5
H37A C37 H37B 109.5
C36 C37 H37C 109.5
H37A C37 H37C 109.5
H37B C37 H37C 109.5
C14 C38 H38A 109.5
C14 C38 H38B 109.5
H38A C38 H38B 109.5
C14 C38 H38C 109.5
H38A C38 H38C 109.5
H38B C38 H38C 109.5
C16 C39 H39A 109.5
C16 C39 H39B 109.5
H39A C39 H39B 109.5
C16 C39 H39C 109.5
H39A C39 H39C 109.5
H39B C39 H39C 109.5
C24 C40 H40A 109.5
C24 C40 H40B 109.5
H40A C40 H40B 109.5
C24 C40 H40C 109.5
H40A C40 H40C 109.5
H40B C40 H40C 109.5
C28 C41 C42 116.0(4)
C28 C41 H41A 108.3
C42 C41 H41A 108.3
C28 C41 H41B 108.3
C42 C41 H41B 108.3
H41A C41 H41B 107.4
C41 C42 H42A 109.5
C41 C42 H42B 109.5
H42A C42 H42B 109.5
C41 C42 H42C 109.5
H42A C42 H42C 109.5
H42B C42 H42C 109.5
N1 O1 Na1 110.2(2)
N1 O1 H101 106(3)
Na1 O1 H101 93(3)
C1 O2 Na1 108.4(3)
C3 O3 C7 114.9(4)
C9 O4 H4 109.5
C11 O5 Na1 118.6(3)
C13 O6 C17 115.8(4)
C17 O7 C21 122.3(4)
C21 O8 C24 110.1(3)
C21 O8 Na1 141.5(3)
C24 O8 Na1 106.2(2)
C25 O9 C29 115.6(3)
C25 O9 Na1 118.5(3)
C29 O9 Na1 123.9(3)
C28 O10 H100 114(3)
C20 O11 H106 99(4)
O5 Na1 O1 161.78(14)
O5 Na1 O9 110.90(12)
O1 Na1 O9 84.63(12)
O5 Na1 O8 110.40(12)
O1 Na1 O8 83.89(12)
O9 Na1 O8 67.56(11)
O5 Na1 O2 104.83(12)
O1 Na1 O2 64.95(11)
O9 Na1 O2 88.09(12)
O8 Na1 O2 142.39(12)
O5 Na1 C11 19.86(10)
O1 Na1 C11 146.06(14)
O9 Na1 C11 129.29(13)
O8 Na1 C11 108.08(13)
O2 Na1 C11 109.53(13)
O5 Na1 H101 165.4(12)
O1 Na1 H101 21.1(11)
O9 Na1 H101 64.2(11)
O8 Na1 H101 81.1(12)
O2 Na1 H101 62.2(12)
C11 Na1 H101 165.6(12)
C1 N1 O1 119.1(4)
C1 N1 H1 120.4
O1 N1 H1 120.4
F5A P1 F3A 94.4(3)
F5A P1 F4A 99.7(4)
F3A P1 F4A 90.9(3)
F5A P1 F6A 173.6(4)
F3A P1 F6A 90.8(3)
F4A P1 F6A 83.9(3)
F5A P1 F2A 88.0(4)
F3A P1 F2A 92.0(3)
F4A P1 F2A 171.5(4)
F6A P1 F2A 88.1(4)
F5A P1 F1A 90.1(3)
F3A P1 F1A 175.5(3)
F4A P1 F1A 88.5(2)
F6A P1 F1A 84.7(3)
F2A P1 F1A 88.0(3)
C52 O22 C53 116.3(10)
C52 C51 H51A 109.5
C52 C51 H51B 109.5
H51A C51 H51B 109.5
C52 C51 H51C 109.5
H51A C51 H51C 109.5
H51B C51 H51C 109.5
O21 C52 O22 122.0(13)
O21 C52 C51 125.1(13)
O22 C52 C51 113.0(11)
C54 C53 O22 112.0(11)
C54 C53 H53A 109.2
O22 C53 H53A 109.2
C54 C53 H53B 109.2
O22 C53 H53B 109.2
H53A C53 H53B 107.9
C53 C54 H54A 109.5
C53 C54 H54B 109.5
H54A C54 H54B 109.5
C53 C54 H54C 109.5
H54A C54 H54C 109.5
H54B C54 H54C 109.5

loop_
_geom_bond_atom_site_label_1
_geom_bond_atom_site_label_2
_geom_bond_distance
C1 O2 1.229(5)
C1 N1 1.350(5)
C1 C2 1.513(6)
C2 C3 1.534(6)
C2 C31 1.555(6)
C2 H2 0.9800
C3 O3 1.427(5)
C3 C4 1.508(6)
C3 H3 0.9800
C4 C5 1.528(6)
C4 H4A 0.9700
C4 H4B 0.9700
C5 C6 1.528(6)
C5 H5A 0.9700
C5 H5B 0.9700
C6 C33 1.513(6)
C6 C7 1.526(6)
C6 H6 0.9800
C7 O3 1.431(5)
C7 C8 1.525(6)
C7 H7 0.9800
C8 C9 1.512(5)
C8 C34 1.539(6)
C8 H8 0.9800
C9 O4 1.455(4)
C9 C10 1.525(5)
C9 H9 0.9800
C10 C11 1.518(6)
C10 C35 1.533(6)
C10 H10 0.9800
C11 O5 1.209(5)
C11 C12 1.509(6)
C11 Na1 3.123(5)
C12 C36 1.533(6)
C12 C13 1.535(6)
C12 H12 0.9800
C13 O6 1.426(5)
C13 C14 1.531(6)
C13 H13 0.9800
C14 C15 1.497(6)
C14 C38 1.541(6)
C14 H14 0.9800
C15 C16 1.515(6)
C15 H15A 0.9700
C15 H15B 0.9700
C16 C17 1.499(6)
C16 C39 1.529(6)
C16 H16 0.9800
C17 O7 1.390(5)
C17 O6 1.451(5)
C17 C18 1.503(6)
C18 C19 1.321(6)
C18 H18 0.9300
C19 C20 1.513(7)
C19 H19 0.9300
C20 O11 1.409(6)
C20 C21 1.517(6)
C20 H20 0.9800
C21 O8 1.404(5)
C21 O7 1.438(5)
C21 C22 1.506(6)
C22 C23 1.502(5)
C22 H22A 0.9700
C22 H22B 0.9700
C23 C24 1.545(6)
C23 H23A 0.9700
C23 H23B 0.9700
C24 O8 1.474(5)
C24 C25 1.488(6)
C24 C40 1.511(5)
C25 O9 1.441(5)
C25 C26 1.503(6)
C25 H25 0.9800
C26 C27 1.536(6)
C26 H26A 0.9700
C26 H26B 0.9700
C27 C28 1.526(6)
C27 H27A 0.9700
C27 H27B 0.9700
C28 O10 1.442(5)
C28 C41 1.516(6)
C28 C29 1.528(6)
C29 O9 1.449(5)
C29 C30 1.538(5)
C29 H29 0.9800
C30 H30A 0.9600
C30 H30B 0.9600
C30 H30C 0.9600
C31 C32 1.497(6)
C31 H31A 0.9700
C31 H31B 0.9700
C32 H32A 0.9600
C32 H32B 0.9600
C32 H32C 0.9600
C33 H33A 0.9600
C33 H33B 0.9600
C33 H33C 0.9600
C34 H34A 0.9600
C34 H34B 0.9600
C34 H34C 0.9600
C35 H35A 0.9600
C35 H35B 0.9600
C35 H35C 0.9600
C36 C37 1.546(6)
C36 H36A 0.9700
C36 H36B 0.9700
C37 H37A 0.9600
C37 H37B 0.9600
C37 H37C 0.9600
C38 H38A 0.9600
C38 H38B 0.9600
C38 H38C 0.9600
C39 H39A 0.9600
C39 H39B 0.9600
C39 H39C 0.9600
C40 H40A 0.9600
C40 H40B 0.9600
C40 H40C 0.9600
C41 C42 1.519(6)
C41 H41A 0.9700
C41 H41B 0.9700
C42 H42A 0.9600
C42 H42B 0.9600
C42 H42C 0.9600
O1 N1 1.400(4)
O1 Na1 2.379(4)
O1 H101 0.94(5)
O2 Na1 2.586(4)
O4 H4 0.8200
O5 Na1 2.360(3)
O8 Na1 2.436(3)
O9 Na1 2.409(3)
O10 H100 1.00(6)
O11 H106 0.84(6)
Na1 H101 2.61(5)
N1 H1 0.8600
P1 F5A 1.433(5)
P1 F3A 1.506(4)
P1 F4A 1.528(4)
P1 F6A 1.531(5)
P1 F2A 1.542(5)
P1 F1A 1.575(4)
O21 C52 1.177(10)
O22 C52 1.310(11)
O22 C53 1.469(12)
C51 C52 1.474(13)
C51 H51A 0.9600
C51 H51B 0.9600
C51 H51C 0.9600
C53 C54 1.381(11)
C53 H53A 0.9700
C53 H53B 0.9700
C54 H54A 0.9600
C54 H54B 0.9600
C54 H54C 0.9600

loop_
_geom_hbond_atom_site_label_D
_geom_hbond_atom_site_label_H
_geom_hbond_atom_site_label_A
_geom_hbond_distance_DH
_geom_hbond_distance_HA
_geom_hbond_distance_DA
_geom_hbond_angle_DHA
O1 H101 O10 0.94(5) 1.71(5) 2.625(5) 163(5)
O10 H100 O21 1.00(6) 1.80(6) 2.786(6) 167(5)

loop_
_publcif_info_datablock.id
_publcif_info_datablock.publ_exptl
_publcif_info_datablock.publ_geom
_publcif_info_datablock.structure
{b9983ab9-9d76-4fc3-aba6-afe85f070ec5} y y y

loop_
_publcif_info_tables.block_id
_publcif_info_tables.reference_item
{b9983ab9-9d76-4fc3-aba6-afe85f070ec5} '_geom_hbond_atom_site_label_D'

loop_
_publcif_info_cif.paper_type
E
